data_9016317
loop_
_publ_author_name
'Baikie, T.'
'Schreyer, M. K.'
'Wong, C. L.'
'Pramana, S. S.'
'Klooster, W. T.'
'Ferraris, C.'
'McIntyre, G. J.'
'White, T. J.'

_publ_section_title
;
 A multi-domain gem-grade Brazilian apatite
 Note: single-crystal neutron at T = 130 K
;
_journal_name_full 'American Mineralogist'
_journal_page_first 1574
_journal_page_last 1581
_journal_paper_doi 10.2138/am.2012.4069
_journal_volume 97
_journal_year 2012
_chemical_compound_source 'Ipira, Bahia Province, Brazil'
_chemical_formula_sum 'Ca4.974 Cl0.06 F0.76 H0.18 Na0.026 O12.18 P2.844 S0.066 Si0.09'
_chemical_name_mineral Fluorapatite
_space_group_IT_number 176
_symmetry_space_group_name_Hall '-P 6c'
_symmetry_space_group_name_H-M 'P 63/m'
_cell_angle_alpha 90
_cell_angle_beta 90
_cell_angle_gamma 120
_cell_length_a 9.3687
_cell_length_b 9.3687
_cell_length_c 6.8739
_cell_formula_units_Z 2
_cell_volume 522.507
_database_code_amcsd 0019531
_exptl_crystal_density_diffrn 3.205
_cod_original_formula_sum 'Ca4.974 Na.026 (P2.844 Si.09 S.066) O12.18 F.76 Cl.06 H.18'
_cod_database_code 9016317

loop_
_space_group_symop_operation_xyz
x,y,z
-x+y,-x,1/2-z
x-y,x,1/2+z
y,-x+y,-z
-y,x-y,z
x,y,1/2-z
-x,-y,1/2+z
x-y,x,-z
-x+y,-x,z
-y,x-y,1/2-z
y,-x+y,1/2+z
-x,-y,-z

loop_
_atom_site_aniso_label
_atom_site_aniso_U_11
_atom_site_aniso_U_22
_atom_site_aniso_U_33
_atom_site_aniso_U_12
_atom_site_aniso_U_13
_atom_site_aniso_U_23
CaAF 0.00750 0.00750 0.01020 0.00370 0.00000 0.00000
NaAF 0.00750 0.00750 0.01020 0.00370 0.00000 0.00000
CaAT 0.00410 0.00100 0.00200 0.00010 0.00000 0.00000
PB 0.00700 0.00990 0.00540 0.00560 0.00000 0.00000
SiB 0.00700 0.00990 0.00540 0.00560 0.00000 0.00000
SB 0.00700 0.00990 0.00540 0.00560 0.00000 0.00000
O1 0.01220 0.00870 0.00440 0.00680 0.00000 0.00000
O2 0.00550 0.00990 0.01650 0.00320 0.00000 0.00000
O3 0.01870 0.01060 0.01120 0.00990 -0.00590 -0.00250

loop_
_atom_site_label
_atom_site_fract_x
_atom_site_fract_y
_atom_site_fract_z
_atom_site_occupancy
_atom_site_U_iso_or_equiv
CaAF 0.33333 0.66667 -0.00130 0.98700 0.00840
NaAF 0.33333 0.66667 -0.00130 0.01300 0.00840
CaAT 0.24380 -0.00650 0.25000 1.00000 0.00180
PB 0.39860 0.36900 0.25000 0.94800 0.00740
SiB 0.39860 0.36900 0.25000 0.03000 0.00740
SB 0.39860 0.36900 0.25000 0.02200 0.00740
O1 0.32670 0.48380 0.25000 1.00000 0.00840
O2 0.58800 0.46620 0.25000 1.00000 0.01070
O3 0.34170 0.25650 0.07020 1.00000 0.01350
F4 0.00000 0.00000 0.25000 0.76000 0.00510
Cl4 0.00000 0.00000 0.25000 0.06000 0.00510
O4 0.00000 0.00000 0.31600 0.09000 0.00510
H4 0.00000 0.00000 0.47200 0.09000 0.00610

loop_
_cod_related_entry_id
_cod_related_entry_database
_cod_related_entry_code
1 AMCSD 0019531
